data_4081578
loop_
_publ_author_name
'Malberg, Jennifer'
'Lupton, Elizabeth'
'Schn\"ockelborg, Eva-Maria'
'de Bruin, Bas'
'Sutter, J\"org'
'Meyer, Karsten'
'Hartl, Franti\<sek'
'Wolf, Robert'

_publ_section_title
;
 Synthesis and Electronic Structure of Dissymmetrical, Naphthalene-Bridged
 Sandwich Complexes [Cp&#x2032;Fe(\m-C10H8)MCp*]x(x= 0, +1; M = Fe, Ru;
 Cp&#x2032; = \h5-C5H2-1,2,4-tBu3; Cp* = \h5-C5Me5)
;
_journal_issue 20
_journal_name_full Organometallics
_journal_page_first 6040
_journal_paper_doi 10.1021/om4005862
_journal_volume 32
_journal_year 2013
_chemical_compound_source 'see text'
_chemical_formula_moiety 'C37 H52 Fe Ru, F6 P'
_chemical_formula_sum 'C37 H52 F6 Fe P Ru'
_chemical_formula_weight 798.68
_chemical_name_systematic ?
_space_group_IT_number 61
_symmetry_cell_setting orthorhombic
_symmetry_Int_Tables_number 61
_symmetry_space_group_name_Hall '-P 2ac 2ab'
_symmetry_space_group_name_H-M 'P b c a'
_atom_sites_solution_hydrogens geom
_atom_sites_solution_primary direct
_atom_sites_solution_secondary difmap
_cell_angle_alpha 90
_cell_angle_beta 90
_cell_angle_gamma 90
_cell_formula_units_Z 8
_cell_length_a 16.2256(2)
_cell_length_b 17.4125(2)
_cell_length_c 25.6091(2)
_cell_measurement_reflns_used 18152
_cell_measurement_temperature 123.01(10)
_cell_measurement_theta_max 73.3484
_cell_measurement_theta_min 3.0665
_cell_volume 7235.29(13)
_computing_cell_refinement
;
CrysAlisPro, Agilent Technologies,
Version 1.171.35.11 (release 16-05-2011 CrysAlis171 .NET)
;
_computing_data_collection
;
CrysAlisPro, Agilent Technologies,
Version 1.171.35.11 (release 16-05-2011 CrysAlis171 .NET)
;
_computing_data_reduction
;
CrysAlisPro, Agilent Technologies,
Version 1.171.35.11 (release 16-05-2011 CrysAlis171 .NET)
;
_computing_molecular_graphics 'PLATON (Spek, 1990)'
_computing_publication_material 'PLATON (Spek, 2003)'
_computing_structure_refinement 'SHELXL-97 (Sheldrick, 2008)'
_computing_structure_solution 'SIR-97 (Altomare, 1999)'
_diffrn_ambient_temperature 123.01(10)
_diffrn_detector_area_resol_mean 10.3546
_diffrn_measured_fraction_theta_full 0.999
_diffrn_measured_fraction_theta_max 0.983
_diffrn_measurement_device_type 'SuperNova, Single source at offset), Atlas'
_diffrn_measurement_method '\w scans'
_diffrn_radiation_monochromator mirror
_diffrn_radiation_probe x-ray
_diffrn_radiation_source 'SuperNova (Cu) X-ray Source'
_diffrn_radiation_type CuK\a
_diffrn_radiation_wavelength 1.54184
_diffrn_reflns_av_R_equivalents 0.0421
_diffrn_reflns_av_sigmaI/netI 0.0295
_diffrn_reflns_limit_h_max 14
_diffrn_reflns_limit_h_min -20
_diffrn_reflns_limit_k_max 20
_diffrn_reflns_limit_k_min -19
_diffrn_reflns_limit_l_max 31
_diffrn_reflns_limit_l_min -30
_diffrn_reflns_number 32092
_diffrn_reflns_reduction_process
;
;
_diffrn_reflns_theta_full 67.50
_diffrn_reflns_theta_max 73.48
_diffrn_reflns_theta_min 3.45
_exptl_absorpt_coefficient_mu 7.489
_exptl_absorpt_correction_T_max 1.00000
_exptl_absorpt_correction_T_min 0.41251
_exptl_absorpt_correction_type multi-scan
_exptl_absorpt_process_details
;
CrysAlisPro, Oxford Diffraction Ltd.,
Version 1.171.33.55 (release 05-01-2010 CrysAlis171 .NET)
Empirical absorption correction using spherical harmonics,
 implemented in SCALE3 ABSPACK scaling algorithm.
;
_exptl_crystal_colour red
_exptl_crystal_density_diffrn 1.466
_exptl_crystal_density_method 'Not Measured'
_exptl_crystal_description plate
_exptl_crystal_F_000 3304
_exptl_crystal_size_max 0.21
_exptl_crystal_size_mid 0.18
_exptl_crystal_size_min 0.03
_refine_diff_density_max 0.870
_refine_diff_density_min -0.529
_refine_diff_density_rms 0.084
_refine_ls_extinction_method none
_refine_ls_goodness_of_fit_ref 1.062
_refine_ls_hydrogen_treatment mixed
_refine_ls_matrix_type full
_refine_ls_number_parameters 469
_refine_ls_number_reflns 7165
_refine_ls_number_restraints 0
_refine_ls_restrained_S_all 1.062
_refine_ls_R_factor_all 0.0463
_refine_ls_R_factor_gt 0.0370
_refine_ls_shift/su_max 0.000
_refine_ls_shift/su_mean 0.000
_refine_ls_structure_factor_coef Fsqd
_refine_ls_weighting_details 'calc w=1/[\s^2^(Fo^2^)+(0.0328P)^2^+16.4318P] where P=(Fo^2^+2Fc^2^)/3'
_refine_ls_weighting_scheme calc
_refine_ls_wR_factor_gt 0.0827
_refine_ls_wR_factor_ref 0.0884
_reflns_number_gt 6217
_reflns_number_total 7165
_reflns_threshold_expression I>2\s(I)
_cod_data_source_file om4005862_si_002.cif
_cod_data_source_block '[4]PF6_FeRu'
_cod_depositor_comments
;
The following automatic conversions were performed:

'_symmetry_cell_setting' value 'Orthorhombic' changed to
'orthorhombic' according to
/home/saulius/struct/CIF-dictionaries/cif_core.dic dictionary named
'cif_core.dic' version 2.4.2 from 2011-04-26.

Automatic conversion script
Id: cif_fix_values 1891 2012-01-12 08:04:46Z andrius 
;
_cod_database_code 4081578

loop_
_symmetry_equiv_pos_site_id
_symmetry_equiv_pos_as_xyz
1 x,y,z
2 1/2-x,-y,1/2+z
3 1/2+x,1/2-y,-z
4 -x,1/2+y,1/2-z
5 -x,-y,-z
6 1/2+x,y,1/2-z
7 1/2-x,1/2+y,z
8 x,1/2-y,1/2+z

loop_
_atom_site_aniso_label
_atom_site_aniso_U_11
_atom_site_aniso_U_22
_atom_site_aniso_U_33
_atom_site_aniso_U_23
_atom_site_aniso_U_13
_atom_site_aniso_U_12
Ru1 0.0158(1) 0.0150(1) 0.0133(1) 0.0010(1) 0.0002(1) 0.0010(1)
Fe1 0.0139(2) 0.0161(2) 0.0144(2) -0.0012(2) 0.0009(2) 0.0007(2)
C1 0.0115(14) 0.0354(18) 0.0176(13) -0.0061(13) 0.0008(11) -0.0080(14)
C2 0.0204(16) 0.047(2) 0.0158(14) 0.0007(14) -0.0025(12) 0.0150(16)
C3 0.041(2) 0.0195(17) 0.0186(14) 0.0038(12) 0.0078(14) 0.0093(15)
C4 0.0254(17) 0.0214(16) 0.0196(14) -0.0023(12) 0.0043(12) -0.0058(14)
C5 0.0218(16) 0.0372(19) 0.0129(13) 0.0001(13) -0.0008(12) -0.0008(15)
C6 0.0245(17) 0.039(2) 0.0165(14) 0.0012(13) -0.0024(12) 0.0137(16)
C7 0.042(2) 0.0189(16) 0.0207(15) 0.0057(12) 0.0013(14) 0.0147(15)
C8 0.0349(18) 0.0195(15) 0.0162(13) 0.0050(12) 0.0047(13) -0.0053(14)
C9 0.0219(15) 0.0219(15) 0.0090(11) 0.0013(11) -0.0011(11) -0.0036(13)
C10 0.0195(15) 0.0216(15) 0.0124(12) 0.0008(11) -0.0003(11) 0.0002(13)
C11 0.0159(14) 0.0256(16) 0.0114(12) -0.0031(11) -0.0029(11) -0.0003(13)
C12 0.0187(15) 0.0195(15) 0.0139(12) -0.0013(11) 0.0034(11) 0.0009(12)
C13 0.0156(15) 0.0190(15) 0.0196(13) -0.0014(11) 0.0039(11) -0.0005(12)
C14 0.0187(15) 0.0203(15) 0.0165(13) -0.0035(11) 0.0021(11) -0.0019(13)
C15 0.0184(15) 0.0243(16) 0.0182(13) -0.0031(12) 0.0002(12) -0.0014(14)
C16 0.0184(15) 0.0346(19) 0.0191(14) -0.0031(13) -0.0032(12) 0.0057(14)
C17 0.0304(19) 0.059(3) 0.0213(16) -0.0003(16) -0.0044(14) 0.0095(19)
C18 0.0232(17) 0.039(2) 0.0265(16) -0.0054(14) -0.0007(14) 0.0093(16)
C19 0.0211(17) 0.042(2) 0.044(2) -0.0117(17) -0.0088(15) -0.0023(17)
C20 0.0264(17) 0.0178(15) 0.0187(14) 0.0017(11) 0.0035(12) 0.0005(13)
C21 0.040(2) 0.0319(19) 0.0229(16) 0.0057(14) 0.0065(15) 0.0019(17)
C22 0.0330(19) 0.0197(16) 0.0331(17) 0.0005(14) 0.0037(15) -0.0043(15)
C23 0.0343(19) 0.0232(17) 0.0342(18) 0.0036(14) 0.0033(15) 0.0079(15)
C24 0.0187(15) 0.0189(15) 0.0272(15) -0.0028(12) 0.0038(12) 0.0001(13)
C25 0.0197(17) 0.0209(17) 0.0422(19) 0.0022(14) 0.0017(14) 0.0038(14)
C26 0.0259(17) 0.0150(15) 0.0425(19) 0.0013(14) 0.0050(15) 0.0013(14)
C27 0.043(2) 0.032(2) 0.0327(18) -0.0104(15) 0.0044(16) 0.0112(18)
C28 0.0220(15) 0.0238(16) 0.0114(12) 0.0022(11) 0.0030(11) 0.0022(13)
C29 0.0234(15) 0.0178(15) 0.0140(12) -0.0003(11) -0.0029(11) -0.0024(13)
C30 0.0205(16) 0.0261(17) 0.0173(13) 0.0001(12) -0.0062(12) 0.0003(13)
C31 0.0307(17) 0.0179(15) 0.0153(13) 0.0037(11) -0.0045(12) 0.0057(14)
C32 0.0275(17) 0.0225(15) 0.0117(12) 0.0028(11) -0.0003(12) -0.0044(14)
C33 0.0290(18) 0.038(2) 0.0257(16) -0.0005(14) 0.0057(14) 0.0082(16)
C34 0.041(2) 0.0208(17) 0.0305(17) -0.0039(14) -0.0034(15) -0.0082(15)
C36 0.0245(18) 0.053(3) 0.0306(18) -0.0002(17) -0.0070(15) 0.0032(17)
C37 0.063(3) 0.0221(18) 0.0255(16) 0.0035(14) -0.0037(17) 0.0132(18)
C38 0.043(2) 0.036(2) 0.0230(16) 0.0025(14) -0.0012(15) -0.0204(18)
P1 0.0211(4) 0.0189(4) 0.0402(5) -0.0021(3) 0.0079(4) -0.0030(3)
F1 0.0563(19) 0.0567(19) 0.171(4) -0.006(2) -0.064(2) 0.0124(16)
F2 0.0692(18) 0.0453(15) 0.0505(14) 0.0092(11) 0.0307(13) 0.0065(13)
F3 0.082(2) 0.0655(18) 0.0683(18) 0.0156(15) -0.0399(17) -0.0269(17)
F4 0.109(3) 0.0444(16) 0.120(3) -0.0189(17) 0.092(2) -0.0248(17)
F5 0.0332(12) 0.0201(10) 0.0743(16) -0.0047(10) 0.0106(11) -0.0012(9)
F6 0.0547(16) 0.0195(11) 0.108(2) -0.0086(13) 0.0391(16) -0.0073(11)

loop_
_atom_site_label
_atom_site_type_symbol
_atom_site_thermal_displace_type
_atom_site_fract_x
_atom_site_fract_y
_atom_site_fract_z
_atom_site_occupancy
_atom_site_U_iso_or_equiv
_atom_site_calc_flag
_atom_site_refinement_flags
Ru1 Ru Uani 0.20583(1) 0.02891(1) 0.03150(1) 1.000 0.0147(1) . .
Fe1 Fe Uani 0.31786(3) -0.07413(3) -0.12097(2) 1.000 0.0148(1) . .
C1 C Uani 0.35658(19) -0.0056(2) -0.05903(11) 1.000 0.0215(9) . .
C2 C Uani 0.3747(2) -0.0842(2) -0.05069(12) 1.000 0.0277(10) . .
C3 C Uani 0.3093(2) -0.13600(19) -0.05413(12) 1.000 0.0264(10) . .
C4 C Uani 0.2297(2) -0.10707(19) -0.06526(12) 1.000 0.0221(9) . .
C5 C Uani 0.1276(2) -0.0041(2) -0.03606(11) 1.000 0.0240(9) . .
C6 C Uani 0.1121(2) 0.0736(2) -0.02328(12) 1.000 0.0267(10) . .
C7 C Uani 0.1780(2) 0.12659(19) -0.02072(12) 1.000 0.0272(10) . .
C8 C Uani 0.2592(2) 0.10204(19) -0.03134(11) 1.000 0.0235(9) . .
C9 C Uani 0.27459(19) 0.02443(18) -0.04561(10) 1.000 0.0176(8) . .
C10 C Uani 0.20858(19) -0.02896(18) -0.04820(11) 1.000 0.0178(8) . .
C11 C Uani 0.26637(18) -0.06447(18) -0.19550(10) 1.000 0.0176(8) . .
C12 C Uani 0.34046(19) -0.01718(17) -0.19113(11) 1.000 0.0174(8) . .
C13 C Uani 0.40693(19) -0.07011(18) -0.18092(11) 1.000 0.0181(8) . .
C14 C Uani 0.37895(19) -0.14683(18) -0.17981(11) 1.000 0.0185(8) . .
C15 C Uani 0.2926(2) -0.14236(19) -0.18708(11) 1.000 0.0203(8) . .
C16 C Uani 0.1762(2) -0.0467(2) -0.21067(12) 1.000 0.0240(9) . .
C17 C Uani 0.1735(2) -0.0093(3) -0.26523(13) 1.000 0.0369(13) . .
C18 C Uani 0.1308(2) 0.0039(2) -0.17109(13) 1.000 0.0296(10) . .
C19 C Uani 0.1265(2) -0.1219(2) -0.21416(15) 1.000 0.0357(11) . .
C20 C Uani 0.3604(2) 0.06765(18) -0.20303(11) 1.000 0.0210(9) . .
C21 C Uani 0.3754(2) 0.0745(2) -0.26244(13) 1.000 0.0316(11) . .
C22 C Uani 0.4413(2) 0.09184(19) -0.17600(14) 1.000 0.0286(10) . .
C23 C Uani 0.2947(2) 0.1248(2) -0.18590(14) 1.000 0.0306(10) . .
C24 C Uani 0.4304(2) -0.21945(18) -0.17658(12) 1.000 0.0216(9) . .
C25 C Uani 0.5184(2) -0.20114(19) -0.15893(14) 1.000 0.0276(10) . .
C26 C Uani 0.3936(2) -0.27822(18) -0.13871(14) 1.000 0.0278(10) . .
C27 C Uani 0.4324(3) -0.2543(2) -0.23178(14) 1.000 0.0359(11) . .
C28 C Uani 0.16234(19) 0.04590(18) 0.11128(11) 1.000 0.0191(8) . .
C29 C Uani 0.2443(2) 0.07398(17) 0.10623(11) 1.000 0.0184(8) . .
C30 C Uani 0.2972(2) 0.01092(19) 0.09245(11) 1.000 0.0213(9) . .
C31 C Uani 0.2467(2) -0.05657(18) 0.08882(11) 1.000 0.0213(9) . .
C32 C Uani 0.1634(2) -0.03447(18) 0.09972(11) 1.000 0.0206(9) . .
C33 C Uani 0.0891(2) 0.0916(2) 0.12971(13) 1.000 0.0309(10) . .
C34 C Uani 0.2714(2) 0.15542(19) 0.11583(14) 1.000 0.0308(10) . .
C36 C Uani 0.3886(2) 0.0140(2) 0.08465(14) 1.000 0.0360(13) . .
C37 C Uani 0.2753(3) -0.1365(2) 0.07835(14) 1.000 0.0369(13) . .
C38 C Uani 0.0904(2) -0.0878(2) 0.10081(13) 1.000 0.0340(11) . .
P1 P Uani 0.96744(5) 0.23868(5) 0.53145(4) 1.000 0.0267(3) . .
F1 F Uani 1.0430(2) 0.23402(18) 0.56962(18) 1.000 0.0947(16) . .
F2 F Uani 0.90404(18) 0.22988(14) 0.57789(10) 1.000 0.0550(9) . .
F3 F Uani 0.8910(2) 0.24518(18) 0.49308(12) 1.000 0.0719(11) . .
F4 F Uani 1.0291(2) 0.24747(17) 0.48396(15) 1.000 0.0911(15) . .
F5 F Uani 0.96631(14) 0.32994(12) 0.53778(10) 1.000 0.0425(7) . .
F6 F Uani 0.96859(17) 0.14765(13) 0.52526(12) 1.000 0.0607(9) . .
H1 H Uiso 0.399(3) 0.027(2) -0.0579(15) 1.000 0.031(10) . .
H2 H Uiso 0.426(2) -0.103(2) -0.0466(14) 1.000 0.024(9) . .
H3 H Uiso 0.317(2) -0.189(2) -0.0523(14) 1.000 0.021(9) . .
H4 H Uiso 0.186(2) -0.143(2) -0.0708(13) 1.000 0.019(9) . .
H5 H Uiso 0.088(3) -0.040(2) -0.0356(16) 1.000 0.037(12) . .
H6 H Uiso 0.058(3) 0.089(3) -0.0147(17) 1.000 0.048(13) . .
H7 H Uiso 0.163(3) 0.179(3) -0.0114(17) 1.000 0.046(12) . .
H8 H Uiso 0.304(2) 0.135(2) -0.0301(14) 1.000 0.026(10) . .
H9 H Uiso 0.463(2) -0.055(2) -0.1757(14) 1.000 0.024(9) . .
H10 H Uiso 0.255(2) -0.185(2) -0.1867(14) 1.000 0.026(10) . .
H17A H Uiso 0.11650 -0.00860 -0.27800 1.000 0.0550 calc R
H17B H Uiso 0.20790 -0.03890 -0.28940 1.000 0.0550 calc R
H17C H Uiso 0.19430 0.04350 -0.26300 1.000 0.0550 calc R
H18A H Uiso 0.11960 -0.02580 -0.13940 1.000 0.0440 calc R
H18B H Uiso 0.07860 0.02150 -0.18630 1.000 0.0440 calc R
H18C H Uiso 0.16500 0.04850 -0.16230 1.000 0.0440 calc R
H19A H Uiso 0.12620 -0.14730 -0.18000 1.000 0.0540 calc R
H19B H Uiso 0.15180 -0.15590 -0.24010 1.000 0.0540 calc R
H19C H Uiso 0.06970 -0.11030 -0.22460 1.000 0.0540 calc R
H21A H Uiso 0.32510 0.06010 -0.28120 1.000 0.0470 calc R
H21B H Uiso 0.42040 0.04010 -0.27270 1.000 0.0470 calc R
H21C H Uiso 0.39010 0.12750 -0.27110 1.000 0.0470 calc R
H22A H Uiso 0.45200 0.14630 -0.18290 1.000 0.0430 calc R
H22B H Uiso 0.48700 0.06090 -0.18960 1.000 0.0430 calc R
H22C H Uiso 0.43640 0.08370 -0.13830 1.000 0.0430 calc R
H23A H Uiso 0.28500 0.11950 -0.14830 1.000 0.0460 calc R
H23B H Uiso 0.24340 0.11450 -0.20480 1.000 0.0460 calc R
H23C H Uiso 0.31330 0.17710 -0.19350 1.000 0.0460 calc R
H25A H Uiso 0.54330 -0.16450 -0.18330 1.000 0.0410 calc R
H25B H Uiso 0.55100 -0.24850 -0.15830 1.000 0.0410 calc R
H25C H Uiso 0.51700 -0.17870 -0.12380 1.000 0.0410 calc R
H26A H Uiso 0.40020 -0.25980 -0.10280 1.000 0.0420 calc R
H26B H Uiso 0.42230 -0.32740 -0.14270 1.000 0.0420 calc R
H26C H Uiso 0.33490 -0.28510 -0.14640 1.000 0.0420 calc R
H27A H Uiso 0.37620 -0.26650 -0.24290 1.000 0.0540 calc R
H27B H Uiso 0.46570 -0.30130 -0.23140 1.000 0.0540 calc R
H27C H Uiso 0.45680 -0.21730 -0.25610 1.000 0.0540 calc R
H33A H Uiso 0.08850 0.09280 0.16800 1.000 0.0460 calc R
H33B H Uiso 0.03830 0.06770 0.11690 1.000 0.0460 calc R
H33C H Uiso 0.09290 0.14420 0.11620 1.000 0.0460 calc R
H34A H Uiso 0.22560 0.19040 0.10840 1.000 0.0460 calc R
H34B H Uiso 0.31800 0.16770 0.09300 1.000 0.0460 calc R
H34C H Uiso 0.28820 0.16120 0.15240 1.000 0.0460 calc R
H36A H Uiso 0.40370 0.06360 0.06930 1.000 0.0540 calc R
H36B H Uiso 0.40550 -0.02750 0.06110 1.000 0.0540 calc R
H36C H Uiso 0.41630 0.00790 0.11840 1.000 0.0540 calc R
H37A H Uiso 0.28390 -0.16330 0.11150 1.000 0.0550 calc R
H37B H Uiso 0.32720 -0.13490 0.05880 1.000 0.0550 calc R
H37C H Uiso 0.23350 -0.16370 0.05780 1.000 0.0550 calc R
H38A H Uiso 0.09610 -0.12630 0.07310 1.000 0.0510 calc R
H38B H Uiso 0.03970 -0.05830 0.09520 1.000 0.0510 calc R
H38C H Uiso 0.08780 -0.11360 0.13480 1.000 0.0510 calc R

loop_
_atom_type_symbol
_atom_type_description
_atom_type_scat_dispersion_real
_atom_type_scat_dispersion_imag
_atom_type_scat_source
Ru Ru 0.0552 3.2960 'International Tables Vol C Tables 4.2.6.8 and 6.1.1.4'
P P 0.2955 0.4335 'International Tables Vol C Tables 4.2.6.8 and 6.1.1.4'
Fe Fe -1.1336 3.1974 'International Tables Vol C Tables 4.2.6.8 and 6.1.1.4'
F F 0.0727 0.0534 'International Tables Vol C Tables 4.2.6.8 and 6.1.1.4'
H H 0.0000 0.0000 'International Tables Vol C Tables 4.2.6.8 and 6.1.1.4'
C C 0.0181 0.0091 'International Tables Vol C Tables 4.2.6.8 and 6.1.1.4'

loop_
_geom_angle_atom_site_label_1
_geom_angle_atom_site_label_2
_geom_angle_atom_site_label_3
_geom_angle
_geom_angle_publ_flag
C5 Ru1 C6 37.22(13) yes
C5 Ru1 C7 67.12(12) yes
C5 Ru1 C8 78.90(11) yes
C5 Ru1 C9 66.07(11) yes
C5 Ru1 C10 36.72(11) yes
C5 Ru1 C28 125.43(11) yes
C5 Ru1 C29 161.61(12) yes
C5 Ru1 C30 155.63(12) yes
C5 Ru1 C31 121.23(12) yes
C5 Ru1 C32 108.24(12) yes
C6 Ru1 C7 37.31(12) yes
C6 Ru1 C8 66.91(12) yes
C6 Ru1 C9 78.36(11) yes
C6 Ru1 C10 66.45(11) yes
C6 Ru1 C28 108.91(12) yes
C6 Ru1 C29 129.28(12) yes
C6 Ru1 C30 167.14(12) yes
C6 Ru1 C31 150.66(12) yes
C6 Ru1 C32 118.03(12) yes
C7 Ru1 C8 37.09(12) yes
C7 Ru1 C9 66.45(11) yes
C7 Ru1 C10 78.59(11) yes
C7 Ru1 C28 113.34(12) yes
C7 Ru1 C29 108.39(11) yes
C7 Ru1 C30 133.17(12) yes
C7 Ru1 C31 171.49(12) yes
C7 Ru1 C32 144.16(12) yes
C8 Ru1 C9 36.86(11) yes
C8 Ru1 C10 66.28(11) yes
C8 Ru1 C28 136.46(12) yes
C8 Ru1 C29 108.66(11) yes
C8 Ru1 C30 109.62(12) yes
C8 Ru1 C31 138.94(12) yes
C8 Ru1 C32 172.78(11) yes
C9 Ru1 C10 36.40(11) yes
C9 Ru1 C28 168.11(11) yes
C9 Ru1 C29 129.88(11) yes
C9 Ru1 C30 106.52(11) yes
C9 Ru1 C31 114.23(11) yes
C9 Ru1 C32 146.71(11) yes
C10 Ru1 C28 154.95(11) yes
C10 Ru1 C29 161.66(12) yes
C10 Ru1 C30 124.48(11) yes
C10 Ru1 C31 107.08(11) yes
C10 Ru1 C32 120.07(11) yes
C28 Ru1 C29 38.25(12) yes
C28 Ru1 C30 64.41(11) yes
C28 Ru1 C31 64.09(11) yes
C28 Ru1 C32 38.31(12) yes
C29 Ru1 C30 38.73(12) yes
C29 Ru1 C31 64.29(11) yes
C29 Ru1 C32 64.21(11) yes
C30 Ru1 C31 38.37(12) yes
C30 Ru1 C32 64.34(12) yes
C31 Ru1 C32 38.26(12) yes
C1 Fe1 C2 40.26(13) yes
C1 Fe1 C3 71.45(13) yes
C1 Fe1 C4 81.05(12) yes
C1 Fe1 C11 140.37(13) yes
C1 Fe1 C12 109.33(12) yes
C1 Fe1 C13 109.19(12) yes
C1 Fe1 C14 135.60(12) yes
C1 Fe1 C15 173.39(12) yes
C2 Fe1 C3 40.23(13) yes
C2 Fe1 C4 71.55(13) yes
C2 Fe1 C11 176.51(12) yes
C2 Fe1 C12 136.50(13) yes
C2 Fe1 C13 109.69(12) yes
C2 Fe1 C14 110.63(12) yes
C2 Fe1 C15 138.73(13) yes
C3 Fe1 C4 40.06(13) yes
C3 Fe1 C11 141.85(13) yes
C3 Fe1 C12 172.99(13) yes
C3 Fe1 C13 132.77(13) yes
C3 Fe1 C14 107.63(12) yes
C3 Fe1 C15 111.42(13) yes
C4 Fe1 C11 111.72(12) yes
C4 Fe1 C12 146.64(12) yes
C4 Fe1 C13 165.94(13) yes
C4 Fe1 C14 127.88(12) yes
C4 Fe1 C15 105.02(12) yes
C11 Fe1 C12 40.98(12) yes
C11 Fe1 C13 66.84(11) yes
C11 Fe1 C14 66.53(11) yes
C11 Fe1 C15 40.05(12) yes
C12 Fe1 C13 40.23(12) yes
C12 Fe1 C14 66.72(11) yes
C12 Fe1 C15 67.06(12) yes
C13 Fe1 C14 38.12(12) yes
C13 Fe1 C15 64.38(12) yes
C14 Fe1 C15 38.25(12) yes
F5 P1 F6 179.89(17) yes
F1 P1 F2 91.99(19) yes
F1 P1 F3 178.86(18) yes
F1 P1 F4 89.4(2) yes
F1 P1 F5 89.84(15) yes
F1 P1 F6 90.08(16) yes
F2 P1 F3 87.94(16) yes
F2 P1 F4 178.59(17) yes
F2 P1 F5 90.72(13) yes
F2 P1 F6 89.20(15) yes
F3 P1 F4 90.65(18) yes
F3 P1 F5 89.02(15) yes
F3 P1 F6 91.06(16) yes
F4 P1 F5 89.37(15) yes
F4 P1 F6 90.71(16) yes
Fe1 C1 C2 67.89(18) yes
Fe1 C1 C9 96.25(19) yes
C2 C1 C9 119.8(3) no
Fe1 C2 C1 71.85(18) yes
Fe1 C2 C3 69.78(18) yes
C1 C2 C3 117.2(3) no
Fe1 C3 C4 72.74(18) yes
Fe1 C3 C2 69.99(18) yes
C2 C3 C4 118.5(3) no
Fe1 C4 C10 96.2(2) yes
Fe1 C4 C3 67.20(18) yes
C3 C4 C10 118.9(3) no
C6 C5 C10 120.5(3) no
Ru1 C5 C6 70.97(18) yes
Ru1 C5 C10 73.76(17) yes
Ru1 C6 C7 71.34(18) yes
Ru1 C6 C5 71.81(18) yes
C5 C6 C7 120.0(3) no
Ru1 C7 C6 71.36(19) yes
Ru1 C7 C8 72.11(18) yes
C6 C7 C8 120.0(3) no
Ru1 C8 C7 70.79(18) yes
Ru1 C8 C9 73.18(17) yes
C7 C8 C9 120.1(3) no
Ru1 C9 C1 131.3(2) yes
Ru1 C9 C8 69.96(16) yes
Ru1 C9 C10 72.08(16) yes
C1 C9 C8 123.9(3) no
C1 C9 C10 116.0(3) no
C8 C9 C10 120.1(3) no
Ru1 C10 C4 132.9(2) yes
Ru1 C10 C5 69.52(17) yes
C4 C10 C5 124.3(3) no
C4 C10 C9 116.4(3) no
Ru1 C10 C9 71.53(16) yes
C5 C10 C9 119.3(3) no
Fe1 C11 C15 70.66(16) yes
Fe1 C11 C16 128.62(19) yes
Fe1 C11 C12 69.31(15) yes
C12 C11 C16 133.3(3) no
C15 C11 C16 120.5(3) no
C12 C11 C15 106.1(3) no
C13 C12 C20 119.4(3) no
C11 C12 C20 134.2(3) no
Fe1 C12 C11 69.71(15) yes
Fe1 C12 C13 70.82(16) yes
Fe1 C12 C20 131.5(2) yes
C11 C12 C13 105.6(3) no
Fe1 C13 C12 68.96(17) yes
Fe1 C13 C14 74.55(17) yes
C12 C13 C14 111.6(3) no
Fe1 C14 C13 67.34(17) yes
Fe1 C14 C15 67.24(17) yes
Fe1 C14 C24 133.6(2) yes
C13 C14 C15 105.3(3) no
C13 C14 C24 127.8(3) no
C15 C14 C24 126.7(3) no
Fe1 C15 C11 69.29(16) yes
Fe1 C15 C14 74.51(18) yes
C11 C15 C14 111.4(3) no
C11 C16 C17 109.8(2) no
C11 C16 C18 113.8(3) no
C11 C16 C19 109.9(3) no
C17 C16 C18 110.1(3) no
C17 C16 C19 107.0(3) no
C18 C16 C19 106.0(3) no
C21 C20 C23 110.1(3) no
C12 C20 C21 107.5(2) no
C12 C20 C22 110.6(3) no
C12 C20 C23 115.0(3) no
C21 C20 C22 106.7(3) no
C22 C20 C23 106.7(3) no
C26 C24 C27 109.1(3) no
C14 C24 C25 110.8(3) no
C14 C24 C26 112.1(3) no
C14 C24 C27 106.9(3) no
C25 C24 C26 108.4(3) no
C25 C24 C27 109.5(3) no
Ru1 C28 C32 70.71(16) yes
Ru1 C28 C29 70.07(16) yes
Ru1 C28 C33 128.3(2) yes
C29 C28 C32 107.8(3) no
C29 C28 C33 125.8(3) no
C32 C28 C33 126.2(3) no
Ru1 C29 C28 71.68(17) yes
Ru1 C29 C30 71.20(16) yes
Ru1 C29 C34 124.9(2) yes
C28 C29 C30 108.5(3) no
C28 C29 C34 125.6(3) no
C30 C29 C34 125.8(3) no
Ru1 C30 C29 70.08(17) yes
Ru1 C30 C31 71.49(17) yes
Ru1 C30 C36 125.0(2) yes
C29 C30 C31 107.5(3) no
C29 C30 C36 126.6(3) no
C31 C30 C36 125.9(3) no
C30 C31 C37 126.7(3) no
C32 C31 C37 125.4(3) no
C30 C31 C32 107.8(3) no
Ru1 C31 C30 70.15(17) yes
Ru1 C31 C32 70.30(17) yes
Ru1 C31 C37 127.4(2) yes
C31 C32 C38 125.5(3) no
Ru1 C32 C31 71.44(17) yes
Ru1 C32 C38 125.2(2) yes
Ru1 C32 C28 70.98(17) yes
C28 C32 C38 126.2(3) no
C28 C32 C31 108.3(3) no
Fe1 C1 H1 129(2) no
C2 C1 H1 117(3) no
C9 C1 H1 118(3) no
C1 C2 H2 124(2) no
Fe1 C2 H2 124(2) no
C3 C2 H2 118(2) no
Fe1 C3 H3 124(2) no
C2 C3 H3 122(2) no
C4 C3 H3 119(2) no
Fe1 C4 H4 126(2) no
C3 C4 H4 118(2) no
C10 C4 H4 119(2) no
Ru1 C5 H5 125(3) no
C6 C5 H5 122(3) no
C10 C5 H5 117(3) no
Ru1 C6 H6 126(3) no
C5 C6 H6 119(3) no
C7 C6 H6 121(3) no
Ru1 C7 H7 129(3) no
C6 C7 H7 116(3) no
C8 C7 H7 124(3) no
C7 C8 H8 123(2) no
Ru1 C8 H8 129(2) no
C9 C8 H8 117(2) no
C14 C13 H9 124(2) no
Fe1 C13 H9 124(2) no
C12 C13 H9 124(2) no
C14 C15 H10 126(2) no
Fe1 C15 H10 123(2) no
C11 C15 H10 123(2) no
H17B C17 H17C 109.00 no
C16 C17 H17A 110.00 no
C16 C17 H17B 110.00 no
C16 C17 H17C 109.00 no
H17A C17 H17B 109.00 no
H17A C17 H17C 109.00 no
C16 C18 H18A 110.00 no
C16 C18 H18B 109.00 no
C16 C18 H18C 110.00 no
H18A C18 H18B 109.00 no
H18A C18 H18C 109.00 no
H18B C18 H18C 109.00 no
C16 C19 H19A 110.00 no
C16 C19 H19B 109.00 no
C16 C19 H19C 109.00 no
H19A C19 H19B 110.00 no
H19A C19 H19C 109.00 no
H19B C19 H19C 109.00 no
C20 C21 H21A 109.00 no
C20 C21 H21B 110.00 no
C20 C21 H21C 110.00 no
H21A C21 H21C 109.00 no
H21B C21 H21C 110.00 no
H21A C21 H21B 109.00 no
C20 C22 H22C 110.00 no
H22A C22 H22B 109.00 no
C20 C22 H22A 110.00 no
C20 C22 H22B 110.00 no
H22B C22 H22C 109.00 no
H22A C22 H22C 109.00 no
H23A C23 H23C 109.00 no
H23B C23 H23C 110.00 no
C20 C23 H23A 110.00 no
C20 C23 H23B 109.00 no
C20 C23 H23C 110.00 no
H23A C23 H23B 109.00 no
C24 C25 H25B 109.00 no
C24 C25 H25A 109.00 no
C24 C25 H25C 109.00 no
H25A C25 H25B 110.00 no
H25A C25 H25C 110.00 no
H25B C25 H25C 109.00 no
C24 C26 H26A 109.00 no
C24 C26 H26B 109.00 no
C24 C26 H26C 109.00 no
H26A C26 H26B 109.00 no
H26A C26 H26C 110.00 no
H26B C26 H26C 110.00 no
C24 C27 H27A 109.00 no
C24 C27 H27B 109.00 no
C24 C27 H27C 109.00 no
H27A C27 H27B 110.00 no
H27A C27 H27C 110.00 no
H27B C27 H27C 109.00 no
H33B C33 H33C 109.00 no
C28 C33 H33A 109.00 no
C28 C33 H33B 110.00 no
C28 C33 H33C 109.00 no
H33A C33 H33B 110.00 no
H33A C33 H33C 109.00 no
C29 C34 H34C 110.00 no
C29 C34 H34A 109.00 no
C29 C34 H34B 109.00 no
H34B C34 H34C 109.00 no
H34A C34 H34B 110.00 no
H34A C34 H34C 109.00 no
C30 C36 H36C 109.00 no
C30 C36 H36A 109.00 no
C30 C36 H36B 109.00 no
H36A C36 H36B 109.00 no
H36A C36 H36C 110.00 no
H36B C36 H36C 110.00 no
C31 C37 H37A 109.00 no
C31 C37 H37B 109.00 no
C31 C37 H37C 109.00 no
H37A C37 H37B 110.00 no
H37A C37 H37C 110.00 no
H37B C37 H37C 110.00 no
C32 C38 H38A 110.00 no
C32 C38 H38B 110.00 no
C32 C38 H38C 109.00 no
H38A C38 H38B 109.00 no
H38A C38 H38C 109.00 no
H38B C38 H38C 110.00 no

loop_
_geom_bond_atom_site_label_1
_geom_bond_atom_site_label_2
_geom_bond_distance
_geom_bond_publ_flag
Ru1 C5 2.221(3) yes
Ru1 C6 2.210(3) yes
Ru1 C7 2.210(3) yes
Ru1 C8 2.227(3) yes
Ru1 C9 2.269(3) yes
Ru1 C10 2.277(3) yes
Ru1 C28 2.182(3) yes
Ru1 C29 2.161(3) yes
Ru1 C30 2.176(3) yes
Ru1 C31 2.193(3) yes
Ru1 C32 2.178(3) yes
Fe1 C1 2.082(3) yes
Fe1 C2 2.030(3) yes
Fe1 C3 2.027(3) yes
Fe1 C4 2.100(3) yes
Fe1 C11 2.090(3) yes
Fe1 C12 2.085(3) yes
Fe1 C13 2.110(3) yes
Fe1 C14 2.204(3) yes
Fe1 C15 2.108(3) yes
P1 F5 1.597(2) yes
P1 F6 1.593(2) yes
P1 F1 1.570(4) yes
P1 F2 1.580(3) yes
P1 F3 1.586(3) yes
P1 F4 1.582(4) yes
C1 C2 1.416(5) no
C1 C9 1.470(4) no
C2 C3 1.396(5) no
C3 C4 1.415(5) no
C4 C10 1.469(5) no
C5 C6 1.415(5) no
C5 C10 1.418(4) no
C6 C7 1.414(5) no
C7 C8 1.412(5) no
C8 C9 1.422(5) no
C9 C10 1.420(4) no
C11 C12 1.461(4) no
C11 C16 1.545(4) no
C11 C15 1.438(5) no
C12 C13 1.443(4) no
C12 C20 1.543(4) no
C13 C14 1.411(4) no
C14 C15 1.416(4) no
C14 C24 1.518(4) no
C16 C17 1.542(5) no
C16 C18 1.532(5) no
C16 C19 1.540(5) no
C20 C21 1.545(4) no
C20 C22 1.543(5) no
C20 C23 1.523(5) no
C24 C26 1.531(5) no
C24 C25 1.531(5) no
C24 C27 1.539(5) no
C28 C33 1.506(5) no
C28 C29 1.423(4) no
C28 C32 1.431(4) no
C29 C30 1.438(4) no
C29 C34 1.505(4) no
C30 C31 1.436(5) no
C30 C36 1.497(5) no
C31 C37 1.491(5) no
C31 C32 1.433(5) no
C32 C38 1.505(5) no
C1 H1 0.89(4) no
C2 H2 0.90(3) no
C3 H3 0.93(4) no
C4 H4 0.96(3) no
C5 H5 0.90(4) no
C6 H6 0.94(5) no
C7 H7 0.97(5) no
C8 H8 0.93(3) no
C13 H9 0.96(3) no
C15 H10 0.96(3) no
C17 H17C 0.9800 no
C17 H17B 0.9800 no
C17 H17A 0.9800 no
C18 H18A 0.9800 no
C18 H18B 0.9800 no
C18 H18C 0.9800 no
C19 H19A 0.9800 no
C19 H19B 0.9800 no
C19 H19C 0.9800 no
C21 H21B 0.9800 no
C21 H21A 0.9800 no
C21 H21C 0.9800 no
C22 H22A 0.9800 no
C22 H22B 0.9800 no
C22 H22C 0.9800 no
C23 H23B 0.9800 no
C23 H23C 0.9800 no
C23 H23A 0.9800 no
C25 H25B 0.9800 no
C25 H25A 0.9800 no
C25 H25C 0.9800 no
C26 H26B 0.9800 no
C26 H26A 0.9800 no
C26 H26C 0.9800 no
C27 H27C 0.9800 no
C27 H27A 0.9800 no
C27 H27B 0.9800 no
C33 H33B 0.9800 no
C33 H33C 0.9800 no
C33 H33A 0.9800 no
C34 H34C 0.9800 no
C34 H34A 0.9800 no
C34 H34B 0.9800 no
C36 H36B 0.9800 no
C36 H36A 0.9800 no
C36 H36C 0.9800 no
C37 H37B 0.9800 no
C37 H37A 0.9800 no
C37 H37C 0.9800 no
C38 H38C 0.9800 no
C38 H38A 0.9800 no
C38 H38B 0.9800 no

loop_
_geom_contact_atom_site_label_1
_geom_contact_atom_site_label_2
_geom_contact_distance
_geom_contact_site_symmetry_2
_geom_contact_publ_flag
Ru1 H37B 3.5400 . no
Ru1 H37C 3.4500 . no
Ru1 H38A 3.4100 . no
Ru1 H38B 3.5000 . no
Fe1 H18A 3.3600 . no
Fe1 H18C 3.4400 . no
Fe1 H22C 3.3800 . no
Fe1 H23A 3.4800 . no
Fe1 H26A 3.5300 . no
F4 C7 3.265(5) 8_655 no
F4 C2 3.363(5) 2_655 no
F5 C5 3.267(4) 4_655 no
F5 C6 3.296(4) 8_655 no
F6 C1 3.342(4) 6_555 no
F1 H37B 2.7400 2_655 no
F1 H33C 2.5600 8_655 no
F2 H8 2.62(3) 6_555 no
F2 H4 2.66(3) 4_655 no
F3 H34B 2.8400 6_555 no
F3 H38A 2.8100 4_655 no
F3 H8 2.56(3) 6_555 no
F4 H3 2.85(3) 2_655 no
F4 H2 2.73(3) 2_655 no
F4 H26A 2.5100 2_655 no
F4 H7 2.53(5) 8_655 no
F5 H4 2.65(3) 4_655 no
F5 H5 2.43(4) 4_655 no
F5 H6 2.45(5) 8_655 no
F6 H2 2.63(3) 2_655 no
F6 H8 2.68(3) 6_555 no
F6 H1 2.53(4) 6_555 no
C1 C10 2.451(4) . no
C1 C12 3.399(4) . no
C1 C3 2.400(5) . no
C1 C4 2.718(5) . no
C1 C13 3.417(4) . no
C1 F6 3.342(4) 6_455 no
C2 C10 2.863(4) . no
C2 C13 3.385(4) . no
C2 C14 3.483(4) . no
C2 C4 2.415(5) . no
C2 C9 2.497(5) . no
C2 F4 3.363(5) 2_654 no
C3 C9 2.858(5) . no
C3 C14 3.416(4) . no
C3 C15 3.417(4) . no
C3 C26 3.563(5) . no
C3 C37 3.437(5) . no
C3 C1 2.400(5) . no
C3 C10 2.484(5) . no
C4 C2 2.415(5) . no
C4 C15 3.339(4) . no
C4 C1 2.718(5) . no
C4 C9 2.455(5) . no
C4 C11 3.468(4) . no
C5 F5 3.267(4) 4_645 no
C5 C32 3.565(4) . no
C5 C9 2.448(4) . no
C5 C4 2.553(5) . no
C5 C8 2.827(5) . no
C5 C7 2.450(5) . no
C5 C18 3.461(4) . no
C6 F5 3.296(4) 8_454 no
C6 C10 2.459(5) . no
C6 C9 2.830(4) . no
C6 C28 3.574(4) . no
C6 C8 2.446(5) . no
C7 C5 2.450(5) . no
C7 C29 3.545(4) . no
C7 C10 2.842(5) . no
C7 F4 3.265(5) 8_454 no
C7 C9 2.455(4) . no
C8 C10 2.463(5) . no
C8 C30 3.598(4) . no
C8 C29 3.565(4) . no
C8 C1 2.552(5) . no
C8 C5 2.827(5) . no
C8 C6 2.446(5) . no
C9 C30 3.562(4) . no
C9 C7 2.455(4) . no
C9 C5 2.448(4) . no
C9 C4 2.455(5) . no
C9 C6 2.830(4) . no
C10 C1 2.451(4) . no
C10 C6 2.459(5) . no
C10 C7 2.842(5) . no
C10 C31 3.595(4) . no
C10 C18 3.439(4) . no
C10 C8 2.463(5) . no
C11 C4 3.468(4) . no
C11 C14 2.357(4) . no
C11 C20 2.767(4) . no
C11 C13 2.313(4) . no
C12 C1 3.399(4) . no
C12 C16 2.760(4) . no
C12 C14 2.360(4) . no
C12 C15 2.316(4) . no
C13 C11 2.313(4) . no
C13 C15 2.247(4) . no
C13 C20 2.578(4) . no
C13 C24 2.631(4) . no
C13 C1 3.417(4) . no
C13 C2 3.385(4) . no
C14 C3 3.416(4) . no
C14 C12 2.360(4) . no
C14 C11 2.357(4) . no
C14 C2 3.483(4) . no
C15 C13 2.247(4) . no
C15 C12 2.316(4) . no
C15 C3 3.417(4) . no
C15 C16 2.590(5) . no
C15 C24 2.622(5) . no
C15 C4 3.339(4) . no
C17 C21 3.587(5) . no
C18 C23 3.413(5) . no
C18 C5 3.461(4) . no
C18 C10 3.439(4) . no
C21 C17 3.587(5) . no
C21 C38 3.553(5) 2_554 no
C23 C18 3.413(5) . no
C26 C3 3.563(5) . no
C28 C38 2.618(5) . no
C28 C30 2.322(4) . no
C28 C34 2.604(5) . no
C28 C31 2.321(4) . no
C28 C6 3.574(4) . no
C29 C33 2.607(5) . no
C29 C31 2.317(4) . no
C29 C36 2.623(5) . no
C29 C32 2.306(4) . no
C29 C7 3.545(4) . no
C29 C8 3.565(4) . no
C30 C8 3.598(4) . no
C30 C34 2.620(5) . no
C30 C28 2.322(4) . no
C30 C9 3.562(4) . no
C30 C37 2.617(5) . no
C30 C32 2.318(5) . no
C31 C36 2.612(5) . no
C31 C38 2.612(5) . no
C31 C28 2.321(4) . no
C31 C29 2.317(4) . no
C31 C10 3.595(4) . no
C32 C5 3.565(4) . no
C32 C29 2.306(4) . no
C32 C33 2.620(5) . no
C32 C37 2.599(5) . no
C32 C30 2.318(5) . no
C37 C3 3.437(5) . no
C38 C21 3.553(5) 2_555 no
C1 H2 2.06(3) . no
C1 H22C 2.8700 . no
C2 H36B 3.0700 . no
C2 H1 1.99(4) . no
C2 H3 2.05(3) . no
C2 H37B 3.0400 . no
C3 H2 1.99(3) . no
C3 H4 2.05(3) . no
C3 H26A 2.8900 . no
C3 H37B 2.9100 . no
C4 H18A 2.9700 . no
C4 H3 2.04(3) . no
C5 H6 2.05(5) . no
C5 H18A 2.6800 . no
C6 H38B 3.0900 5_555 no
C6 H5 2.04(4) . no
C6 H7 2.04(5) . no
C7 H6 2.06(5) . no
C7 H8 2.06(3) . no
C8 H23A 3.0400 . no
C8 H7 2.12(5) . no
C9 H8 2.02(4) . no
C10 H18A 2.7500 . no
C10 H5 1.99(5) . no
C11 H10 2.12(3) . no
C12 H9 2.13(3) . no
C13 H25C 2.9800 . no
C13 H25A 2.7600 . no
C13 H22C 2.9300 . no
C13 H21B 3.0400 . no
C13 H22B 2.6300 . no
C14 H9 2.10(3) . no
C14 H10 2.13(3) . no
C15 H27A 2.9300 . no
C15 H26C 2.7800 . no
C15 H19B 2.6700 . no
C15 H19A 2.7100 . no
C16 H23B 3.0100 . no
C17 H21A 2.7700 . no
C17 H23B 2.8900 . no
C18 H23B 2.7900 . no
C19 H25A 3.0400 6_454 no
C19 H10 2.46(3) . no
C21 H17C 2.9900 . no
C21 H38C 2.7800 2_554 no
C22 H9 2.58(3) . no
C23 H26C 2.8100 7_555 no
C23 H17C 2.9300 . no
C23 H18C 2.5600 . no
C25 H9 2.73(3) . no
C26 H3 2.98(4) . no
C26 H10 3.03(3) . no
C29 H17B 2.8500 2_555 no
C30 H17B 3.0700 2_555 no
C32 H21A 3.0900 2_555 no
C33 H34A 2.8600 . no
C33 H38B 2.8700 . no
C34 H36A 2.9300 . no
C34 H33C 2.9000 . no
C36 H34B 2.9200 . no
C36 H37B 2.8600 . no
C37 H36B 2.8700 . no
C37 H38A 2.9200 . no
C38 H33B 2.8700 . no
C38 H37C 2.8900 . no
H1 H8 2.53(5) . no
H1 H22C 2.3600 . no
H1 F6 2.53(4) 6_455 no
H2 F6 2.63(3) 2_654 no
H2 F4 2.73(3) 2_654 no
H3 C26 2.98(4) . no
H3 H7 2.55(6) 7_545 no
H3 H26A 2.2400 . no
H3 F4 2.85(3) 2_654 no
H4 F2 2.66(3) 4_645 no
H4 H5 2.56(5) . no
H4 F5 2.65(3) 4_645 no
H5 F5 2.43(4) 4_645 no
H5 H4 2.56(5) . no
H6 F5 2.45(5) 8_454 no
H7 F4 2.53(5) 8_454 no
H7 H3 2.55(6) 7_555 no
H8 H1 2.53(5) . no
H8 F3 2.56(3) 6_455 no
H8 F6 2.68(3) 6_455 no
H8 F2 2.62(3) 6_455 no
H9 H36C 2.5800 5_655 no
H9 H25A 2.3200 . no
H9 C22 2.58(3) . no
H9 C25 2.73(3) . no
H9 H22B 2.0900 . no
H10 C19 2.46(3) . no
H10 C26 3.03(3) . no
H10 H19A 2.2000 . no
H10 H19B 2.2200 . no
H10 H26C 2.4000 . no
H17A H18B 2.4800 . no
H17A H19C 2.3600 . no
H17A H22B 2.5600 6_454 no
H17B C30 3.0700 2_554 no
H17B H19B 2.5600 . no
H17B H21A 2.5800 . no
H17B C29 2.8500 2_554 no
H17C C23 2.9300 . no
H17C H21A 2.1900 . no
H17C H23B 2.0900 . no
H17C C21 2.9900 . no
H18A H19A 2.3600 . no
H18A C4 2.9700 . no
H18A C5 2.6800 . no
H18A Fe1 3.3600 . no
H18A C10 2.7500 . no
H18B H17A 2.4800 . no
H18B H19C 2.5000 . no
H18C H23B 2.0300 . no
H18C Fe1 3.4400 . no
H18C C23 2.5600 . no
H18C H23A 2.3300 . no
H19A H10 2.2000 . no
H19A C15 2.7100 . no
H19A H18A 2.3600 . no
H19B C15 2.6700 . no
H19B H17B 2.5600 . no
H19B H10 2.2200 . no
H19C H17A 2.3600 . no
H19C H18B 2.5000 . no
H19C H25A 2.5800 6_454 no
H21A C17 2.7700 . no
H21A H17B 2.5800 . no
H21A H17C 2.1900 . no
H21A H23B 2.5500 . no
H21A C32 3.0900 2_554 no
H21B H22B 2.4100 . no
H21B C13 3.0400 . no
H21C H22A 2.4900 . no
H21C H38C 2.4500 2_554 no
H21C H23C 2.5000 . no
H22A H21C 2.4900 . no
H22A H23C 2.3300 . no
H22B C13 2.6300 . no
H22B H17A 2.5600 6_554 no
H22B H9 2.0900 . no
H22B H21B 2.4100 . no
H22C H1 2.3600 . no
H22C Fe1 3.3800 . no
H22C C1 2.8700 . no
H22C C13 2.9300 . no
H22C H23A 2.5500 . no
H23A H26C 2.5600 7_555 no
H23A C8 3.0400 . no
H23A Fe1 3.4800 . no
H23A H18C 2.3300 . no
H23A H22C 2.5500 . no
H23B C18 2.7900 . no
H23B C17 2.8900 . no
H23B C16 3.0100 . no
H23B H17C 2.0900 . no
H23B H18C 2.0300 . no
H23B H21A 2.5500 . no
H23C H21C 2.5000 . no
H23C H22A 2.3300 . no
H25A C13 2.7600 . no
H25A H9 2.3200 . no
H25A H27C 2.5100 . no
H25A C19 3.0400 6_554 no
H25A H19C 2.5800 6_554 no
H25B H38C 2.5500 3_545 no
H25B H27B 2.5000 . no
H25B H26B 2.5300 . no
H25C H26A 2.4200 . no
H25C C13 2.9800 . no
H26A C3 2.8900 . no
H26A H3 2.2400 . no
H26A Fe1 3.5300 . no
H26A F4 2.5100 2_654 no
H26A H25C 2.4200 . no
H26B H27B 2.4200 . no
H26B H25B 2.5300 . no
H26C H23A 2.5600 7_545 no
H26C H10 2.4000 . no
H26C H27A 2.5800 . no
H26C C15 2.7800 . no
H26C C23 2.8100 7_545 no
H27A C15 2.9300 . no
H27A H26C 2.5800 . no
H27B H25B 2.5000 . no
H27B H26B 2.4200 . no
H27C H25A 2.5100 . no
H33B C38 2.8700 . no
H33B H38B 2.2600 . no
H33C C34 2.9000 . no
H33C H34A 2.3100 . no
H33C F1 2.5600 8_454 no
H34A C33 2.8600 . no
H34A H33C 2.3100 . no
H34A H37A 2.5500 7_555 no
H34B C36 2.9200 . no
H34B H36A 2.3600 . no
H34B F3 2.8400 6_455 no
H36A H34B 2.3600 . no
H36A C34 2.9300 . no
H36B C37 2.8700 . no
H36B C2 3.0700 . no
H36B H37B 2.2600 . no
H36C H9 2.5800 5_655 no
H37A H34A 2.5500 7_545 no
H37B C36 2.8600 . no
H37B Ru1 3.5400 . no
H37B C2 3.0400 . no
H37B C3 2.9100 . no
H37B F1 2.7400 2_654 no
H37B H36B 2.2600 . no
H37C Ru1 3.4500 . no
H37C H38A 2.3600 . no
H37C C38 2.8900 . no
H38A F3 2.8100 4_645 no
H38A H37C 2.3600 . no
H38A Ru1 3.4100 . no
H38A C37 2.9200 . no
H38B Ru1 3.5000 . no
H38B C33 2.8700 . no
H38B H33B 2.2600 . no
H38B C6 3.0900 5_555 no
H38C C21 2.7800 2_555 no
H38C H21C 2.4500 2_555 no
H38C H25B 2.5500 3_445 no

loop_
_geom_hbond_atom_site_label_D
_geom_hbond_atom_site_label_H
_geom_hbond_atom_site_label_A
_geom_hbond_distance_DH
_geom_hbond_distance_HA
_geom_hbond_distance_DA
_geom_hbond_angle_DHA
_geom_hbond_site_symmetry_A
_geom_hbond_publ_flag
C1 H1 F6 0.89(4) 2.53(4) 3.342(4) 152(3) 6_455 yes
C5 H5 F5 0.90(4) 2.43(4) 3.267(4) 155(4) 4_645 yes
C6 H6 F5 0.94(5) 2.45(5) 3.296(4) 149(4) 8_454 yes
C7 H7 F4 0.97(5) 2.53(5) 3.265(5) 133(4) 8_454 yes
C26 H26A F4 0.9800 2.5100 3.425(5) 155.00 2_654 yes

loop_
_geom_torsion_atom_site_label_1
_geom_torsion_atom_site_label_2
_geom_torsion_atom_site_label_3
_geom_torsion_atom_site_label_4
_geom_torsion
_geom_torsion_publ_flag
C30 Ru1 C32 C38 -158.1(3) no
C31 Ru1 C32 C38 -120.8(3) no
C32 Ru1 C7 C8 168.02(19) no
C30 Ru1 C10 C4 39.7(3) no
C31 Ru1 C10 C4 1.3(3) no
C32 Ru1 C10 C4 -38.2(3) no
C5 Ru1 C8 C7 66.59(19) no
C6 Ru1 C8 C7 29.57(18) no
C9 Ru1 C8 C7 131.3(3) no
C10 Ru1 C8 C7 102.9(2) no
C28 Ru1 C8 C7 -64.0(2) no
C29 Ru1 C8 C7 -96.05(19) no
C30 Ru1 C8 C7 -137.13(19) no
C31 Ru1 C8 C7 -168.04(18) no
C5 Ru1 C8 C9 -64.70(18) no
C6 Ru1 C8 C9 -101.7(2) no
C7 Ru1 C8 C9 -131.3(3) no
C10 Ru1 C8 C9 -28.40(17) no
C28 Ru1 C8 C9 164.69(17) no
C29 Ru1 C8 C9 132.67(18) no
C30 Ru1 C8 C9 91.59(19) no
C31 Ru1 C8 C9 60.7(2) no
C31 Ru1 C29 C30 37.76(18) no
C32 Ru1 C29 C30 80.43(19) no
C6 Ru1 C29 C34 -52.3(3) no
C7 Ru1 C29 C34 -16.5(3) no
C8 Ru1 C29 C34 22.7(3) no
C5 Ru1 C9 C1 -138.1(3) no
C6 Ru1 C9 C1 -175.2(3) no
C7 Ru1 C9 C1 147.6(3) no
C8 Ru1 C9 C1 118.0(4) no
C10 Ru1 C9 C1 -109.3(4) no
C29 Ru1 C9 C1 52.8(3) no
C30 Ru1 C9 C1 17.1(3) no
C31 Ru1 C9 C1 -23.1(3) no
C32 Ru1 C9 C1 -51.1(4) no
C5 Ru1 C9 C8 103.9(2) no
C6 Ru1 C9 C8 66.87(19) no
C7 Ru1 C9 C8 29.63(18) no
C10 Ru1 C9 C8 132.8(3) no
C29 Ru1 C9 C8 -65.2(2) no
C30 Ru1 C9 C8 -100.85(19) no
C31 Ru1 C9 C8 -141.09(18) no
C32 Ru1 C9 C8 -169.1(2) no
C5 Ru1 C9 C10 -28.86(18) no
C6 Ru1 C9 C10 -65.92(19) no
C7 Ru1 C9 C10 -103.2(2) no
C8 Ru1 C9 C10 -132.8(3) no
C29 Ru1 C9 C10 162.01(17) no
C30 Ru1 C9 C10 126.36(18) no
C31 Ru1 C9 C10 86.12(19) no
C32 Ru1 C9 C10 58.2(3) no
C10 Ru1 C30 C31 -72.9(2) no
C28 Ru1 C30 C31 79.89(19) no
C29 Ru1 C30 C31 117.3(3) no
C32 Ru1 C30 C31 37.21(17) no
C5 Ru1 C30 C36 81.2(4) no
C7 Ru1 C30 C36 -60.0(3) no
C8 Ru1 C30 C36 -25.7(3) no
C9 Ru1 C30 C36 13.0(3) no
C5 Ru1 C10 C4 -118.4(4) no
C6 Ru1 C10 C4 -148.1(3) no
C7 Ru1 C10 C4 174.8(3) no
C8 Ru1 C10 C4 137.9(3) no
C9 Ru1 C10 C4 109.2(4) no
C28 Ru1 C10 C4 -63.7(4) no
C32 Ru1 C30 C36 158.5(3) no
C10 Ru1 C6 C5 29.36(18) no
C28 Ru1 C6 C5 -124.19(18) no
C6 Ru1 C10 C5 -29.73(19) no
C7 Ru1 C10 C5 -66.9(2) no
C7 Ru1 C5 C6 -29.35(18) no
C8 Ru1 C5 C6 -66.27(19) no
C9 Ru1 C5 C6 -102.7(2) no
C10 Ru1 C5 C6 -131.3(3) no
C28 Ru1 C5 C6 73.8(2) no
C30 Ru1 C5 C6 -179.6(3) no
C31 Ru1 C5 C6 152.51(18) no
C32 Ru1 C5 C6 112.60(19) no
C6 Ru1 C5 C10 131.3(3) no
C7 Ru1 C5 C10 101.9(2) no
C8 Ru1 C5 C10 65.01(19) no
C9 Ru1 C5 C10 28.62(18) no
C28 Ru1 C5 C10 -154.92(18) no
C30 Ru1 C5 C10 -48.3(4) no
C31 Ru1 C5 C10 -76.2(2) no
C32 Ru1 C5 C10 -116.13(19) no
C29 Ru1 C31 C32 80.24(19) no
C30 Ru1 C31 C32 118.4(2) no
C5 Ru1 C31 C37 40.3(4) no
C6 Ru1 C31 C37 75.0(4) no
C8 Ru1 C31 C37 -70.4(4) no
C9 Ru1 C31 C37 -35.4(4) no
C10 Ru1 C31 C37 2.9(3) no
C28 Ru1 C31 C37 157.6(4) no
C7 Ru1 C6 C5 131.8(3) no
C8 Ru1 C6 C5 102.4(2) no
C9 Ru1 C6 C5 65.58(19) no
C29 Ru1 C32 C38 158.7(3) no
C32 Ru1 C31 C37 120.0(4) no
C29 Ru1 C6 C5 -161.80(18) no
C31 Ru1 C6 C5 -53.7(3) no
C32 Ru1 C6 C5 -83.4(2) no
C5 Ru1 C6 C7 -131.8(3) no
C8 Ru1 C6 C7 -29.41(18) no
C9 Ru1 C6 C7 -66.26(19) no
C10 Ru1 C6 C7 -102.5(2) no
C28 Ru1 C6 C7 103.97(19) no
C29 Ru1 C6 C7 66.4(2) no
C31 Ru1 C6 C7 174.5(2) no
C32 Ru1 C6 C7 144.75(18) no
C31 Ru1 C28 C32 -37.52(18) no
C5 Ru1 C28 C33 -47.8(3) no
C6 Ru1 C28 C33 -9.9(3) no
C5 Ru1 C7 C6 29.29(18) no
C8 Ru1 C7 C6 131.5(3) no
C9 Ru1 C7 C6 102.1(2) no
C10 Ru1 C7 C6 65.93(19) no
C28 Ru1 C7 C6 -90.9(2) no
C29 Ru1 C7 C6 -131.64(19) no
C30 Ru1 C7 C6 -167.02(18) no
C32 Ru1 C7 C6 -60.5(3) no
C5 Ru1 C7 C8 -102.2(2) no
C6 Ru1 C7 C8 -131.5(3) no
C9 Ru1 C7 C8 -29.45(17) no
C10 Ru1 C7 C8 -65.57(18) no
C28 Ru1 C7 C8 137.58(18) no
C29 Ru1 C7 C8 96.86(19) no
C30 Ru1 C7 C8 61.5(2) no
C30 Ru1 C31 C37 -121.6(4) no
C28 Ru1 C32 C38 121.4(3) no
C6 Ru1 C28 C29 -130.27(18) no
C7 Ru1 C28 C29 -90.43(19) no
C8 Ru1 C28 C29 -54.2(2) no
C10 Ru1 C28 C29 155.1(2) no
C8 Ru1 C10 C5 -103.7(2) no
C9 Ru1 C10 C5 -132.5(3) no
C28 Ru1 C10 C5 54.7(3) no
C6 Ru1 C29 C28 68.8(2) no
C7 Ru1 C29 C28 104.64(19) no
C8 Ru1 C29 C28 143.84(18) no
C9 Ru1 C29 C28 178.92(17) no
C30 Ru1 C29 C28 -117.8(3) no
C31 Ru1 C29 C28 -80.05(19) no
C32 Ru1 C29 C28 -37.38(18) no
C6 Ru1 C29 C30 -173.36(18) no
C7 Ru1 C29 C30 -137.55(18) no
C8 Ru1 C29 C30 -98.35(19) no
C9 Ru1 C29 C30 -63.3(2) no
C28 Ru1 C29 C30 117.8(3) no
C28 Ru1 C31 C32 37.56(17) no
C10 Ru1 C32 C31 79.3(2) no
C28 Ru1 C32 C31 -117.8(3) no
C29 Ru1 C32 C31 -80.49(19) no
C30 Ru1 C32 C31 -37.31(18) no
C9 Ru1 C29 C34 57.8(3) no
C28 Ru1 C29 C34 -121.1(3) no
C30 Ru1 C29 C34 121.1(3) no
C31 Ru1 C29 C34 158.9(3) no
C32 Ru1 C29 C34 -158.5(3) no
C31 Ru1 C30 C36 121.3(3) no
C5 Ru1 C30 C31 -40.1(4) no
C7 Ru1 C30 C31 178.69(17) no
C5 Ru1 C28 C29 -168.15(18) no
C9 Ru1 C30 C31 -108.36(18) no
C7 Ru1 C32 C31 -166.44(19) no
C30 Ru1 C28 C29 37.85(18) no
C31 Ru1 C28 C29 80.64(19) no
C5 Ru1 C30 C29 -157.4(3) no
C7 Ru1 C30 C29 61.4(2) no
C8 Ru1 C30 C29 95.66(19) no
C9 Ru1 C30 C29 134.37(18) no
C10 Ru1 C30 C29 169.79(17) no
C28 Ru1 C30 C29 -37.39(17) no
C31 Ru1 C30 C29 -117.3(3) no
C32 Ru1 C30 C29 -80.07(19) no
C29 Ru1 C31 C37 -159.7(4) no
C8 Ru1 C10 C9 28.74(18) no
C8 Ru1 C30 C31 -147.07(17) no
C30 Ru1 C10 C9 -69.5(2) no
C31 Ru1 C10 C9 -107.86(19) no
C9 Ru1 C32 C31 43.7(3) no
C9 Ru1 C31 C32 -155.45(17) no
C10 Ru1 C28 C33 -84.5(4) no
C29 Ru1 C28 C33 120.4(4) no
C30 Ru1 C28 C33 158.2(3) no
C5 Ru1 C32 C38 -3.2(3) no
C6 Ru1 C32 C38 36.1(3) no
C10 Ru1 C30 C36 48.4(3) no
C28 Ru1 C30 C36 -158.8(3) no
C29 Ru1 C30 C36 -121.4(4) no
C7 Ru1 C10 C9 65.59(18) no
C10 Ru1 C32 C38 -41.5(3) no
C28 Ru1 C10 C9 -172.9(2) no
C30 Ru1 C32 C28 80.51(19) no
C31 Ru1 C32 C28 117.8(3) no
C32 Ru1 C10 C9 -147.40(18) no
C10 Ru1 C31 C32 -117.18(18) no
C8 Ru1 C28 C33 66.2(3) no
C8 Ru1 C31 C32 169.56(18) no
C32 Ru1 C28 C29 118.2(3) no
C30 Ru1 C10 C5 158.05(19) no
C31 Ru1 C10 C5 119.68(19) no
C32 Ru1 C10 C5 80.2(2) no
C5 Ru1 C10 C9 132.5(3) no
C6 Ru1 C10 C9 102.7(2) no
C9 Ru1 C32 C38 -77.2(3) no
C10 Ru1 C32 C28 -162.91(17) no
C29 Ru1 C32 C28 37.32(18) no
C10 Ru1 C31 C30 124.47(18) no
C28 Ru1 C31 C30 -80.79(19) no
C5 Ru1 C32 C31 117.62(18) no
C6 Ru1 C32 C31 156.87(17) no
C7 Ru1 C28 C33 30.0(3) no
C6 Ru1 C31 C32 -45.0(3) no
C8 Ru1 C31 C30 51.2(2) no
C9 Ru1 C31 C30 86.21(19) no
C31 Ru1 C28 C33 -159.0(3) no
C32 Ru1 C28 C33 -121.5(4) no
C6 Ru1 C32 C28 -85.3(2) no
C7 Ru1 C32 C38 72.8(3) no
C9 Ru1 C32 C28 161.47(19) no
C6 Ru1 C31 C30 -163.4(2) no
C6 Ru1 C28 C32 111.58(19) no
C8 Ru1 C28 C32 -172.39(18) no
C10 Ru1 C28 C32 36.9(3) no
C29 Ru1 C31 C30 -38.11(18) no
C32 Ru1 C31 C30 -118.4(2) no
C5 Ru1 C31 C32 -79.8(2) no
C5 Ru1 C31 C30 161.88(17) no
C5 Ru1 C32 C28 -124.57(18) no
C7 Ru1 C28 C32 151.41(18) no
C5 Ru1 C28 C32 73.7(2) no
C30 Ru1 C28 C32 -80.3(2) no
C29 Ru1 C28 C32 -118.2(3) no
C7 Ru1 C32 C28 -48.6(3) no
C15 Fe1 C2 C1 169.99(19) no
C13 Fe1 C3 C2 67.5(2) no
C12 Fe1 C1 C9 99.5(2) no
C14 Fe1 C2 C1 137.46(18) no
C3 Fe1 C1 C9 -87.8(2) no
C4 Fe1 C15 C14 -133.36(18) no
C2 Fe1 C1 C9 -119.6(3) no
C11 Fe1 C1 C9 65.7(3) no
C13 Fe1 C2 C1 96.76(19) no
C12 Fe1 C15 C11 -39.60(17) no
C13 Fe1 C15 C11 -83.84(19) no
C14 Fe1 C15 C11 -120.6(3) no
C2 Fe1 C15 C14 -54.4(3) no
C3 Fe1 C15 C14 -91.6(2) no
C4 Fe1 C1 C9 -47.69(19) no
C14 Fe1 C1 C2 -64.7(2) no
C15 Fe1 C12 C11 38.71(17) no
C11 Fe1 C14 C24 -156.8(3) no
C1 Fe1 C12 C13 97.17(19) no
C13 Fe1 C14 C24 121.3(4) no
C15 Fe1 C14 C24 -119.7(4) no
C2 Fe1 C12 C13 60.8(2) no
C4 Fe1 C3 C2 -130.1(3) no
C11 Fe1 C3 C2 175.6(2) no
C12 Fe1 C11 C16 -129.5(4) no
C4 Fe1 C12 C13 -159.4(2) no
C11 Fe1 C12 C13 -115.6(2) no
C14 Fe1 C12 C13 -35.16(17) no
C15 Fe1 C12 C13 -76.89(19) no
C3 Fe1 C4 C10 118.7(3) no
C11 Fe1 C15 C14 120.6(3) no
C14 Fe1 C12 C11 80.44(18) no
C12 Fe1 C1 C2 -140.83(19) no
C11 Fe1 C13 C12 40.04(17) no
C12 Fe1 C14 C24 158.4(3) no
C15 Fe1 C13 C12 84.12(19) no
C1 Fe1 C3 C2 -31.83(19) no
C4 Fe1 C1 C2 71.95(19) no
C4 Fe1 C11 C16 26.3(3) no
C12 Fe1 C2 C1 60.0(3) no
C4 Fe1 C2 C1 -98.1(2) no
C3 Fe1 C15 C11 147.79(18) no
C4 Fe1 C15 C11 106.03(18) no
C4 Fe1 C11 C12 155.83(17) no
C13 Fe1 C11 C12 -39.31(17) no
C14 Fe1 C11 C12 -80.97(18) no
C12 Fe1 C15 C14 81.01(19) no
C13 Fe1 C1 C2 -98.10(19) no
C15 Fe1 C2 C3 -60.7(3) no
C11 Fe1 C1 C2 -174.65(19) no
C13 Fe1 C12 C11 115.6(2) no
C3 Fe1 C1 C2 31.81(19) no
C14 Fe1 C13 C12 121.0(2) no
C3 Fe1 C11 C16 60.6(4) no
C14 Fe1 C11 C15 35.51(18) no
C1 Fe1 C11 C16 -76.3(3) no
C1 Fe1 C13 C14 141.44(18) no
C2 Fe1 C13 C14 98.64(19) no
C3 Fe1 C13 C14 59.3(2) no
C14 Fe1 C3 C2 101.3(2) no
C15 Fe1 C3 C2 141.83(19) no
C1 Fe1 C2 C3 129.3(3) no
C4 Fe1 C2 C3 31.26(19) no
C12 Fe1 C2 C3 -170.70(19) no
C13 Fe1 C2 C3 -133.92(19) no
C14 Fe1 C2 C3 -93.2(2) no
C2 Fe1 C13 C12 -140.34(18) no
C2 Fe1 C14 C13 -95.93(19) no
C3 Fe1 C14 C13 -138.52(18) no
C4 Fe1 C14 C13 -178.14(18) no
C2 Fe1 C4 C3 -31.38(19) no
C11 Fe1 C4 C3 147.30(19) no
C12 Fe1 C4 C3 176.5(2) no
C14 Fe1 C4 C3 70.8(2) no
C15 Fe1 C4 C3 105.6(2) no
C1 Fe1 C4 C10 46.98(19) no
C2 Fe1 C4 C10 87.4(2) no
C4 Fe1 C14 C15 62.8(2) no
C11 Fe1 C14 C15 -37.14(18) no
C11 Fe1 C4 C10 -94.0(2) no
C12 Fe1 C4 C10 -64.7(3) no
C14 Fe1 C4 C10 -170.47(17) no
C15 Fe1 C4 C10 -135.69(19) no
C4 Fe1 C14 C24 -56.8(3) no
C4 Fe1 C12 C11 -43.8(3) no
C3 Fe1 C14 C24 -17.2(3) no
C13 Fe1 C11 C15 77.17(19) no
C1 Fe1 C4 C3 -71.8(2) no
C13 Fe1 C11 C16 -168.8(3) no
C14 Fe1 C11 C16 149.6(3) no
C15 Fe1 C11 C16 114.0(3) no
C3 Fe1 C11 C12 -169.9(2) no
C13 Fe1 C1 C9 142.26(18) no
C14 Fe1 C1 C9 175.63(17) no
C11 Fe1 C12 C20 131.7(4) no
C13 Fe1 C12 C20 -112.7(3) no
C14 Fe1 C12 C20 -147.9(3) no
C15 Fe1 C12 C20 170.4(3) no
C15 Fe1 C3 C4 -88.1(2) no
C13 Fe1 C15 C14 36.77(18) no
C1 Fe1 C14 C13 -57.3(2) no
C2 Fe1 C12 C11 176.40(19) no
C2 Fe1 C14 C24 25.4(3) no
C3 Fe1 C2 C1 -129.3(3) no
C2 Fe1 C15 C11 -174.98(19) no
C1 Fe1 C11 C12 53.2(2) no
C15 Fe1 C14 C13 119.0(3) no
C2 Fe1 C14 C15 145.05(19) no
C3 Fe1 C14 C15 102.5(2) no
C15 Fe1 C11 C12 -116.5(2) no
C1 Fe1 C11 C15 169.69(19) no
C3 Fe1 C11 C15 -53.4(3) no
C4 Fe1 C11 C15 -87.7(2) no
C12 Fe1 C11 C15 116.5(2) no
C13 Fe1 C14 C15 -119.0(3) no
C3 Fe1 C13 C12 -179.67(18) no
C11 Fe1 C13 C14 -80.99(19) no
C1 Fe1 C13 C12 -97.53(19) no
C1 Fe1 C14 C24 64.0(4) no
C11 Fe1 C14 C13 81.89(19) no
C12 Fe1 C14 C13 37.05(18) no
C14 Fe1 C3 C4 -128.55(19) no
C1 Fe1 C14 C15 -176.31(19) no
C1 Fe1 C12 C11 -147.23(17) no
C1 Fe1 C3 C4 98.3(2) no
C2 Fe1 C3 C4 130.1(3) no
C11 Fe1 C3 C4 -54.3(3) no
C13 Fe1 C3 C4 -162.40(19) no
C2 Fe1 C12 C20 -51.9(4) no
C12 Fe1 C14 C15 -81.97(19) no
C4 Fe1 C12 C20 87.9(4) no
C15 Fe1 C13 C14 -36.90(18) no
C12 Fe1 C13 C14 -121.0(2) no
C1 Fe1 C12 C20 -15.5(3) no
Fe1 C1 C9 Ru1 128.3(2) no
C2 C1 C9 Ru1 60.2(4) no
C2 C1 C9 C10 -28.3(4) no
C2 C1 C9 C8 152.5(3) no
Fe1 C1 C9 C8 -139.4(2) no
C9 C1 C2 Fe1 84.4(2) no
Fe1 C1 C9 C10 39.8(3) no
C9 C1 C2 C3 29.7(4) no
Fe1 C1 C2 C3 -54.7(2) no
C1 C2 C3 Fe1 55.8(2) no
C1 C2 C3 C4 -0.4(4) no
Fe1 C2 C3 C4 -56.2(3) no
C2 C3 C4 C10 -29.6(4) no
C2 C3 C4 Fe1 54.8(3) no
Fe1 C3 C4 C10 -84.4(3) no
Fe1 C4 C10 C5 140.8(3) no
Fe1 C4 C10 Ru1 -126.0(2) no
Fe1 C4 C10 C9 -37.3(3) no
C3 C4 C10 Ru1 -58.7(4) no
C3 C4 C10 C9 30.1(4) no
C3 C4 C10 C5 -151.9(3) no
C6 C5 C10 C4 -175.8(3) no
C10 C5 C6 Ru1 -56.9(3) no
Ru1 C5 C10 C4 128.7(3) no
C6 C5 C10 C9 2.2(4) no
Ru1 C5 C6 C7 54.6(3) no
C6 C5 C10 Ru1 55.5(2) no
C10 C5 C6 C7 -2.3(4) no
Ru1 C5 C10 C9 -53.3(2) no
Ru1 C6 C7 C8 55.4(3) no
C5 C6 C7 C8 0.5(5) no
C5 C6 C7 Ru1 -54.8(3) no
Ru1 C7 C8 C9 56.2(2) no
C6 C7 C8 C9 1.2(4) no
C6 C7 C8 Ru1 -55.0(3) no
C7 C8 C9 Ru1 -55.1(2) no
C7 C8 C9 C10 -1.3(4) no
C7 C8 C9 C1 177.9(3) no
Ru1 C8 C9 C10 53.8(2) no
Ru1 C8 C9 C1 -127.0(3) no
C8 C9 C10 Ru1 -52.9(2) no
C8 C9 C10 C5 -0.5(4) no
Ru1 C9 C10 C4 -129.5(3) no
C1 C9 C10 Ru1 127.9(2) no
C1 C9 C10 C5 -179.7(3) no
Ru1 C9 C10 C5 52.4(2) no
C8 C9 C10 C4 177.7(3) no
C1 C9 C10 C4 -1.6(4) no
Fe1 C11 C12 C13 62.16(19) no
C15 C11 C12 Fe1 -61.51(18) no
C12 C11 C15 C14 -2.4(3) no
Fe1 C11 C12 C20 -128.8(3) no
C15 C11 C12 C13 0.7(3) no
C12 C11 C15 Fe1 60.61(18) no
C16 C11 C12 C20 -4.6(5) no
C12 C11 C16 C18 -67.4(4) no
C12 C11 C16 C19 173.9(3) no
C15 C11 C12 C20 169.7(3) no
C16 C11 C12 Fe1 124.1(3) no
Fe1 C11 C15 C14 -63.0(2) no
C16 C11 C15 C14 172.9(2) no
C15 C11 C16 C17 -117.2(3) no
Fe1 C11 C16 C17 154.1(3) no
Fe1 C11 C16 C18 30.1(4) no
C16 C11 C12 C13 -173.7(3) no
C15 C11 C16 C18 118.9(3) no
C16 C11 C15 Fe1 -124.1(2) no
C15 C11 C16 C19 0.2(4) no
Fe1 C11 C16 C19 -88.6(3) no
C12 C11 C16 C17 56.5(4) no
C11 C12 C13 C14 1.2(3) no
Fe1 C12 C13 C14 62.7(2) no
C13 C12 C20 C23 -149.6(3) no
C20 C12 C13 Fe1 127.5(3) no
C11 C12 C13 Fe1 -61.43(18) no
C20 C12 C13 C14 -169.8(2) no
Fe1 C12 C20 C23 -59.9(4) no
Fe1 C12 C20 C21 177.1(2) no
Fe1 C12 C20 C22 61.0(4) no
C13 C12 C20 C22 -28.7(4) no
C11 C12 C20 C23 42.5(4) no
C13 C12 C20 C21 87.4(3) no
C11 C12 C20 C22 163.4(3) no
C11 C12 C20 C21 -80.5(4) no
C12 C13 C14 Fe1 -59.3(2) no
C12 C13 C14 C24 172.3(3) no
Fe1 C13 C14 C24 -128.4(3) no
C12 C13 C14 C15 -2.6(3) no
Fe1 C13 C14 C15 56.71(19) no
C15 C14 C24 C25 -169.9(3) no
C15 C14 C24 C26 -48.6(4) no
C13 C14 C24 C27 -103.0(4) no
C13 C14 C24 C25 16.2(4) no
C13 C14 C15 C11 3.1(3) no
C24 C14 C15 Fe1 128.3(3) no
C15 C14 C24 C27 70.9(4) no
Fe1 C14 C24 C27 163.3(3) no
C13 C14 C24 C26 137.5(3) no
Fe1 C14 C15 C11 59.8(2) no
C24 C14 C15 C11 -171.9(3) no
C13 C14 C15 Fe1 -56.8(2) no
Fe1 C14 C24 C25 -77.5(4) no
Fe1 C14 C24 C26 43.8(4) no
Ru1 C28 C32 C38 -120.2(3) no
C33 C28 C32 C31 -174.0(3) no
C33 C28 C32 Ru1 123.9(3) no
C29 C28 C32 C38 179.3(3) no
C33 C28 C29 C34 -3.3(5) no
C33 C28 C29 C30 174.5(3) no
C32 C28 C29 C34 -178.9(3) no
Ru1 C28 C32 C31 62.0(2) no
C33 C28 C32 C38 3.8(5) no
C29 C28 C32 C31 1.5(3) no
Ru1 C28 C29 C30 -62.0(2) no
C29 C28 C32 Ru1 -60.5(2) no
C33 C28 C29 Ru1 -123.5(3) no
C32 C28 C29 C30 -1.1(3) no
Ru1 C28 C29 C34 120.2(3) no
C32 C28 C29 Ru1 60.9(2) no
C34 C29 C30 C36 -0.5(5) no
C28 C29 C30 Ru1 62.3(2) no
Ru1 C29 C30 C36 119.4(3) no
C34 C29 C30 C31 178.0(3) no
C28 C29 C30 C36 -178.2(3) no
Ru1 C29 C30 C31 -62.1(2) no
C34 C29 C30 Ru1 -119.9(3) no
C28 C29 C30 C31 0.3(3) no
C29 C30 C31 C37 -176.4(3) no
C36 C30 C31 C37 2.1(5) no
C36 C30 C31 Ru1 -120.3(3) no
C36 C30 C31 C32 179.2(3) no
C29 C30 C31 C32 0.7(3) no
Ru1 C30 C31 C37 122.4(3) no
C29 C30 C31 Ru1 61.2(2) no
Ru1 C30 C31 C32 -60.5(2) no
C30 C31 C32 C28 -1.4(3) no
C30 C31 C32 C38 -179.1(3) no
C30 C31 C32 Ru1 60.4(2) no
C37 C31 C32 C28 175.8(3) no
C37 C31 C32 C38 -2.0(5) no
C37 C31 C32 Ru1 -122.5(3) no
Ru1 C31 C32 C28 -61.8(2) no
Ru1 C31 C32 C38 120.5(3) no
